data_4113389
loop_
_publ_author_name
'Carsten Schmuck'
'Wolfgang Wienand'

_publ_section_title
;
 Highly Stable Self-Assembly in Water: Ion Pair Driven Dimerization of a
 Guanidiniocarbonyl Pyrrole Carboxylate Zwitterion
;
_journal_name_full 'Journal of the American Chemical Society'
_journal_page_first 452
_journal_page_last 459
_journal_paper_doi 10.1021/ja028485+
_journal_volume 125
_journal_year 2003
_chemical_formula_sum 'C26 H39 N3 O5'
_chemical_formula_weight 473.611
_space_group_IT_number 15
_symmetry_cell_setting monoclinic
_symmetry_Int_Tables_number 15
_symmetry_space_group_name_Hall '-C 2yc'
_symmetry_space_group_name_H-M 'C 1 2/c 1'
_audit_creation_date 02-09-09
_audit_creation_method 'Created with Diamond v2.0'
_audit_update_record 02-09-09
_cell_angle_alpha 90.000
_cell_angle_beta 97.83(1)
_cell_angle_gamma 90.000
_cell_formula_units_Z 8
_cell_length_a 37.752(1)
_cell_length_b 4.815(1)
_cell_length_c 28.406(1)
_cell_volume 5115.4(11)
_cod_data_source_file ja0284852B-3_s3_2.cif
_cod_data_source_block compound_10
_cod_original_cell_volume 5115.4(71)
_cod_original_sg_symbol_Hall -C_2yc
_cod_original_formula_sum 'O5 N3 C26 H39'
_cod_database_code 4113389

loop_
_symmetry_equiv_pos_as_xyz
'x, y, z'
'-x, y, -z+1/2'
'x+1/2, y+1/2, z'
'-x+1/2, y+1/2, -z+1/2'
'-x, -y, -z'
'x, -y, z-1/2'
'-x+1/2, -y+1/2, -z'
'x+1/2, -y+1/2, z-1/2'

loop_
_atom_site_aniso_label
_atom_site_aniso_U_11
_atom_site_aniso_U_22
_atom_site_aniso_U_33
_atom_site_aniso_U_12
_atom_site_aniso_U_13
_atom_site_aniso_U_23
O1 0.04551 0.05931 0.03774 -0.01143 0.01041 -0.00220
O2 0.04413 0.05151 0.03396 -0.00331 0.01092 0.00563
O3 0.05930 0.05362 0.03498 -0.01982 0.01010 -0.01014
O4 0.03125 0.05834 0.03588 0.00555 0.01622 -0.00110
N5 0.03452 0.02853 0.04383 0.00033 0.01160 0.00317
O6 0.03261 0.05230 0.04323 -0.00092 0.01148 0.00224
N7 0.02996 0.03358 0.04020 -0.00171 0.00755 0.00532
N8 0.03652 0.03885 0.02937 -0.00030 0.00897 0.00484
C9 0.03426 0.04482 0.02869 -0.00533 0.01294 -0.00314
C10 0.02699 0.04069 0.03388 0.00119 0.00210 0.00313
C11 0.03525 0.04008 0.04200 0.01116 0.01539 0.00381
C12 0.03500 0.06190 0.03329 -0.00382 0.00653 0.00779
C13 0.04475 0.04673 0.03596 0.00013 0.00848 -0.00360
C14 0.04314 0.04375 0.05133 0.00363 0.01922 0.01101
C15 0.02650 0.04331 0.03898 -0.00157 0.00505 0.00691
C16 0.03232 0.03812 0.03527 -0.00075 0.01455 0.00918
C17 0.03695 0.05455 0.04094 -0.00103 0.00756 0.00516
C18 0.04093 0.04278 0.04115 0.00244 0.00559 -0.00688
C19 0.03349 0.04361 0.04151 -0.00308 0.01845 -0.00348
C20 0.02511 0.03753 0.04350 0.00127 0.01094 -0.00600
C21 0.03987 0.05644 0.04747 -0.00555 0.00277 -0.00332
C22 0.04101 0.03637 0.05342 -0.00190 0.00601 0.00213
C23 0.02630 0.04676 0.02844 0.00359 0.01141 0.00350
C24 0.04605 0.04329 0.04948 -0.01245 0.01328 -0.00355
C25 0.03208 0.04037 0.04661 0.00308 0.01604 -0.00252
C26 0.04496 0.05456 0.02440 0.00505 0.00245 -0.00272
C27 0.04489 0.04770 0.04958 0.00472 0.01200 0.00935
C28 0.06323 0.05226 0.05364 0.01029 0.00036 0.00859
C29 0.05069 0.05054 0.04221 0.00300 0.01214 0.01005
C30 0.05407 0.04968 0.06225 0.00339 0.01194 0.00549
C31 0.07445 0.08567 0.05207 0.01699 0.03072 0.00995
C32 0.04267 0.05303 0.04607 0.00127 0.00695 0.00339
C33 0.06648 0.07733 0.07127 0.01142 -0.01266 0.01752
C34 0.06400 0.07427 0.05565 0.00536 0.03737 0.00340

loop_
_atom_site_label
_atom_site_type_symbol
_atom_site_fract_x
_atom_site_fract_y
_atom_site_fract_z
_atom_site_occupancy
_atom_site_symmetry_multiplicity
_atom_site_Wyckoff_symbol
_atom_site_calc_flag
_atom_site_thermal_displace_type
_atom_site_U_iso_or_equiv
O1 O 0.1857 0.2267 0.4466 1.000 8 f d Uani ?
O2 O 0.2383 0.5738 0.6830 1.000 8 f d Uani ?
O3 O 0.2273 0.5534 0.4617 1.000 8 f d Uani ?
O4 O 0.1590 0.3554 0.6675 1.000 8 f d Uani ?
N5 N 0.3077 1.1919 0.6430 1.000 8 f d Uani ?
O6 O 0.1207 0.0869 0.5355 1.000 8 f d Uani ?
N7 N 0.2654 0.8477 0.6307 1.000 8 f d Uani ?
N8 N 0.2261 0.5365 0.5547 1.000 8 f d Uani ?
C9 C 0.2043 0.3639 0.5264 1.000 8 f d Uani ?
C10 C 0.1840 0.2041 0.5544 1.000 8 f d Uani ?
C11 C 0.2421 0.6386 0.6421 1.000 8 f d Uani ?
C12 C 0.1260 0.4168 0.6381 1.000 8 f d Uani ?
H12A H 0.1128 0.2470 0.6297 1.000 8 f d Uiso 0.04000
H12B H 0.1305 0.5082 0.6091 1.000 8 f d Uiso 0.04000
C13 C 0.3310 1.3721 0.7176 1.000 8 f d Uani ?
H13 H 0.3461 1.4942 0.7361 1.000 8 f d Uiso 0.04000
C14 C 0.0718 0.6593 0.7375 1.000 8 f d Uani ?
H14A H 0.0521 0.7389 0.7162 1.000 8 f d Uiso 0.04000
H14B H 0.0875 0.8103 0.7494 1.000 8 f d Uiso 0.04000
C15 C 0.2057 0.3834 0.4746 1.000 8 f d Uani ?
C16 C 0.1955 0.2884 0.6024 1.000 8 f d Uani ?
C17 C 0.1115 0.2824 0.4981 1.000 8 f d Uani ?
H17A H 0.1139 0.1960 0.4679 1.000 8 f d Uiso 0.04000
H17B H 0.1277 0.4391 0.5024 1.000 8 f d Uiso 0.04000
C18 C 0.3096 1.1920 0.7398 1.000 8 f d Uani ?
H18 H 0.3106 1.1938 0.7727 1.000 8 f d Uiso 0.04000
C19 C 0.1820 0.1717 0.6460 1.000 8 f d Uani ?
H19A H 0.1691 0.0011 0.6373 1.000 8 f d Uiso 0.04000
H19B H 0.2023 0.1252 0.6693 1.000 8 f d Uiso 0.04000
C20 C 0.2865 1.0128 0.6632 1.000 8 f d Uani ?
C21 C 0.0741 0.3825 0.4974 1.000 8 f d Uani ?
H21A H 0.0580 0.2246 0.4948 1.000 8 f d Uiso 0.04000
H21B H 0.0720 0.4766 0.5271 1.000 8 f d Uiso 0.04000
C22 C 0.1570 -0.0126 0.5382 1.000 8 f d Uani ?
H22A H 0.1610 -0.0786 0.5071 1.000 8 f d Uiso 0.04000
H22B H 0.1602 -0.1687 0.5600 1.000 8 f d Uiso 0.04000
C23 C 0.2215 0.4920 0.6022 1.000 8 f d Uani ?
C24 C 0.3526 1.5533 0.6435 1.000 8 f d Uani ?
H24A H 0.3699 1.4425 0.6301 1.000 8 f d Uiso 0.04000
H24B H 0.3648 1.6855 0.6653 1.000 8 f d Uiso 0.04000
H24C H 0.3379 1.6500 0.6186 1.000 8 f d Uiso 0.04000
C25 C 0.3303 1.3741 0.6687 1.000 8 f d Uani ?
C26 C 0.2871 1.0126 0.7130 1.000 8 f d Uani ?
H26 H 0.2725 0.8926 0.7273 1.000 8 f d Uiso 0.04000
C27 C 0.1046 0.6061 0.6664 1.000 8 f d Uani ?
H27A H 0.0838 0.6734 0.6456 1.000 8 f d Uiso 0.04000
H27B H 0.1192 0.7657 0.6771 1.000 8 f d Uiso 0.04000
C28 C 0.0149 0.8667 0.4091 1.000 8 f d Uani ?
H28A H 0.0218 0.7833 0.3806 1.000 8 f d Uiso 0.04000
H28B H 0.0289 1.0352 0.4154 1.000 8 f d Uiso 0.04000
C29 C 0.0920 0.4660 0.7095 1.000 8 f d Uani ?
H29A H 0.0768 0.3096 0.6988 1.000 8 f d Uiso 0.04000
H29B H 0.1127 0.3947 0.7300 1.000 8 f d Uiso 0.04000
C30 C 0.0248 0.6687 0.4501 1.000 8 f d Uani ?
H30A H 0.0197 0.7573 0.4791 1.000 8 f d Uiso 0.04000
H30B H 0.0097 0.5052 0.4450 1.000 8 f d Uiso 0.04000
C31 C 0.0385 0.7220 0.8091 1.000 8 f d Uani ?
H31A H 0.0297 0.6206 0.8342 1.000 8 f d Uiso -1.50000
H31B H 0.0189 0.8099 0.7896 1.000 8 f d Uiso -1.50000
H31C H 0.0552 0.8608 0.8224 1.000 8 f d Uiso -1.50000
C32 C 0.0633 0.5784 0.4567 1.000 8 f d Uani ?
H32A H 0.0782 0.7428 0.4613 1.000 8 f d Uiso 0.04000
H32B H 0.0682 0.4897 0.4276 1.000 8 f d Uiso 0.04000
C33 C -0.0241 0.9457 0.3992 1.000 8 f d Uani ?
H33A H -0.0277 1.0691 0.3724 1.000 8 f d Uiso -1.50000
H33B H -0.0311 1.0368 0.4266 1.000 8 f d Uiso -1.50000
H33C H -0.0383 0.7815 0.3923 1.000 8 f d Uiso -1.50000
C34 C 0.0570 0.5254 0.7792 1.000 8 f d Uani ?
H34A H 0.0765 0.4360 0.7993 1.000 8 f d Uiso 0.04000
H34B H 0.0401 0.3818 0.7670 1.000 8 f d Uiso 0.04000
H1 H 0.2453 0.6361 0.5409 1.000 8 f d Uiso 0.06225
H3 H 0.2712 0.8828 0.5858 1.000 8 f d Uiso 0.10770
H4 H 0.1871 0.2659 0.4112 1.000 8 f d Uiso 0.11005

loop_
_atom_type_symbol
_atom_type_radius_bond
O 1.200
N 1.200
C 1.200
H 1.200
